data_1566149
loop_
_publ_author_name
'Maestri, Giovanni'
'Serafino, Andrea'
'Chiminelli, Maurizio'
'Balestri, Davide'
'Marchi\`o, Luciano'
'Bigi, Franca'
'Maggi, Raimondo'
'Malacria, Max'

_publ_section_title
;
 Dimerizing Cascades of Enallenamides Reveal the Visible-Light- Promoted
 Activation of Cumulated C-C Double Bonds
;
_journal_name_full 'Chemical Science'
_journal_paper_doi 10.1039/D1SC06719B
_journal_year 2022
_chemical_formula_moiety 'C38 H34 N2 O2'
_chemical_formula_sum 'C38 H34 N2 O2'
_chemical_formula_weight 550.67
_space_group_crystal_system orthorhombic
_space_group_IT_number 61
_space_group_name_Hall '-P 2ac 2ab'
_space_group_name_H-M_alt 'P b c a'
_atom_sites_solution_hydrogens geom
_audit_creation_date 2020-07-02
_audit_creation_method
;
Olex2 1.2
(compiled 2018.05.29 svn.r3508 for OlexSys, GUI svn.r5506)
;
_audit_update_record
;
2021-09-15 deposited with the CCDC.	2022-01-25 downloaded from the CCDC.
;
_cell_angle_alpha 90
_cell_angle_beta 90
_cell_angle_gamma 90
_cell_formula_units_Z 8
_cell_length_a 19.6653(2)
_cell_length_b 10.33692(10)
_cell_length_c 28.5425(3)
_cell_measurement_reflns_used 9128
_cell_measurement_temperature 220(2)
_cell_measurement_theta_max 70.13
_cell_measurement_theta_min 3.09
_cell_volume 5802.08(10)
_computing_cell_refinement 'SAINT V8.38A (?, 2016)'
_computing_data_reduction 'SAINT V8.38A (?, 2016)'
_computing_molecular_graphics 'Olex2 (Dolomanov et al., 2009)'
_computing_publication_material 'Olex2 (Dolomanov et al., 2009)'
_computing_structure_refinement 'ShelXL (Sheldrick, 2015)'
_computing_structure_solution 'SHELXT 2014/5 (Sheldrick, 2014)'
_diffrn_ambient_temperature 220.0
_diffrn_measured_fraction_theta_full 1.000
_diffrn_measured_fraction_theta_max 1.000
_diffrn_measurement_device_type 'Bruker D8 PhotonII'
_diffrn_measurement_method '\f and \w scans'
_diffrn_radiation_type CuK\a
_diffrn_radiation_wavelength 1.54178
_diffrn_reflns_av_R_equivalents 0.0634
_diffrn_reflns_av_unetI/netI 0.0219
_diffrn_reflns_Laue_measured_fraction_full 1.000
_diffrn_reflns_Laue_measured_fraction_max 1.000
_diffrn_reflns_limit_h_max 23
_diffrn_reflns_limit_h_min -24
_diffrn_reflns_limit_k_max 10
_diffrn_reflns_limit_k_min -12
_diffrn_reflns_limit_l_max 34
_diffrn_reflns_limit_l_min -34
_diffrn_reflns_number 97589
_diffrn_reflns_point_group_measured_fraction_full 1.000
_diffrn_reflns_point_group_measured_fraction_max 1.000
_diffrn_reflns_theta_full 67.679
_diffrn_reflns_theta_max 70.241
_diffrn_reflns_theta_min 3.096
_diffrn_source microfocus
_diffrn_standards_number 0
_exptl_absorpt_coefficient_mu 0.606
_exptl_absorpt_correction_T_max 0.7533
_exptl_absorpt_correction_T_min 0.6191
_exptl_absorpt_correction_type multi-scan
_exptl_absorpt_process_details
'SADABS-2016/2 (Bruker,2016/2) was used for absorption correction. wR2(int) was 0.1011 before and 0.0698 after correction. The Ratio of minimum to maximum transmission is 0.8219. The \l/2 correction factor is Not present.'
_exptl_crystal_colour 'clear light colourless'
_exptl_crystal_colour_lustre clear
_exptl_crystal_colour_modifier light
_exptl_crystal_colour_primary colourless
_exptl_crystal_density_diffrn 1.261
_exptl_crystal_description plate
_exptl_crystal_F_000 2336
_exptl_crystal_size_max 0.15
_exptl_crystal_size_mid 0.03
_exptl_crystal_size_min 0.01
_refine_diff_density_max 0.160
_refine_diff_density_min -0.134
_refine_diff_density_rms 0.028
_refine_ls_extinction_method none
_refine_ls_goodness_of_fit_ref 1.039
_refine_ls_hydrogen_treatment constr
_refine_ls_matrix_type full
_refine_ls_number_parameters 410
_refine_ls_number_reflns 5527
_refine_ls_number_restraints 6
_refine_ls_restrained_S_all 1.039
_refine_ls_R_factor_all 0.0449
_refine_ls_R_factor_gt 0.0364
_refine_ls_shift/su_max 0.001
_refine_ls_shift/su_mean 0.000
_refine_ls_structure_factor_coef Fsqd
_refine_ls_weighting_details 'w=1/[\s^2^(Fo^2^)+(0.0382P)^2^+1.5520P] where P=(Fo^2^+2Fc^2^)/3'
_refine_ls_weighting_scheme calc
_refine_ls_wR_factor_gt 0.0862
_refine_ls_wR_factor_ref 0.0918
_reflns_Friedel_coverage 0.000
_reflns_number_gt 4699
_reflns_number_total 5527
_reflns_threshold_expression 'I > 2\s(I)'
_cod_data_source_file d1sc06719b2.cif
_cod_data_source_block as295long_0ma_a
_cod_original_cell_volume 5802.10(11)
_cod_database_code 1566149
_shelx_shelxl_version_number 2014/7
_shelx_space_group_comment
;
The symmetry employed for this shelxl refinement is uniquely defined
by the following loop, which should always be used as a source of
symmetry information in preference to the above space-group names.
They are only intended as comments.
;
_shelx_estimated_absorpt_t_max 0.994
_shelx_estimated_absorpt_t_min 0.915
_olex2_refinement_description
;
1. Fixed Uiso
 At 1.2 times of:
  All C(H) groups, All C(H,H) groups, All C(H,H,H,H) groups
2. Uiso/Uaniso restraints and constraints
C11A \\sim C11: within 1.7A with sigma of 0.004 and sigma for terminal atoms of
0.008
3. Others
 Sof(H71C)=Sof(H71D)=Sof(C51A)=Sof(H51A)=Sof(C61A)=Sof(H61A)=Sof(C11A)=
 Sof(C21A)=Sof(H21A)=Sof(C31A)=Sof(H31A)=Sof(C41A)=Sof(H41A)=1-FVAR(1)
 Sof(H71A)=Sof(H71B)=Sof(C61)=Sof(H61)=Sof(C11)=Sof(C21)=Sof(H21)=Sof(C31)=
 Sof(H31)=Sof(C41)=Sof(H41)=Sof(C51)=Sof(H51)=FVAR(1)
4.a Ternary CH refined with riding coordinates:
 C121(H121), C112(H112), C102(H102), C92(H92), C132(H132)
4.b Secondary CH2 refined with riding coordinates:
 C71(H71A,H71B), C71(H71C,H71D), C122(H12A,H12B), C72(H72A,H72B), C151(H15A,
 H15B), C111(H11A,H11B)
4.c Aromatic/amide H refined with riding coordinates:
 C192(H192), C182(H182), C172(H172), C61(H61), C21(H21), C31(H31), C41(H41),
 C51(H51), C162(H162), C152(H152), C62(H62), C52(H52), C42(H42), C32(H32),
 C22(H22), C161(H161), C171(H171), C181(H181), C191(H191), C51A(H51A),
 C61A(H61A), C21A(H21A), C31A(H31A), C41A(H41A)
4.d Fitted hexagon refined as free rotating group:
 C61(C11,C21,C31,C41,C51), C51A(C61A,C11A,C21A,C31A,C41A)
;
_olex2_exptl_crystal_mounting_method CryoLoop
_olex2_submission_special_instructions 'No special instructions were received'

loop_
_space_group_symop_operation_xyz
'x, y, z'
'x+1/2, -y+1/2, -z'
'-x, y+1/2, -z+1/2'
'-x+1/2, -y, z+1/2'
'-x, -y, -z'
'-x-1/2, y-1/2, z'
'x, -y-1/2, z-1/2'
'x-1/2, y, -z-1/2'

loop_
_atom_site_label
_atom_site_type_symbol
_atom_site_fract_x
_atom_site_fract_y
_atom_site_fract_z
_atom_site_U_iso_or_equiv
_atom_site_adp_type
_atom_site_occupancy
_atom_site_site_symmetry_order
_atom_site_calc_flag
_atom_site_refinement_flags_posn
_atom_site_refinement_flags_adp
_atom_site_refinement_flags_occupancy
_atom_site_disorder_assembly
_atom_site_disorder_group
O12 O 0.62376(5) 0.62392(9) 0.74403(4) 0.0524(3) Uani 1 1 d . . . . .
O11 O 0.64352(5) 0.08040(9) 0.67805(3) 0.0477(2) Uani 1 1 d . . . . .
N11 N 0.73787(6) 0.20424(11) 0.66085(4) 0.0455(3) Uani 1 1 d . . . . .
N12 N 0.61048(5) 0.43794(9) 0.78640(4) 0.0328(2) Uani 1 1 d . . . . .
C71 C 0.74900(9) 0.16188(16) 0.61297(5) 0.0547(4) Uani 1 1 d . . . . .
H71A H 0.7195 0.0878 0.6061 0.066 Uiso 0.41(3) 1 calc R . P A 1
H71B H 0.7963 0.1342 0.6092 0.066 Uiso 0.41(3) 1 calc R . P A 1
H71C H 0.7181 0.0901 0.6061 0.066 Uiso 0.59(3) 1 calc R . P A 2
H71D H 0.7956 0.1294 0.6101 0.066 Uiso 0.59(3) 1 calc R . P A 2
C81 C 0.68700(7) 0.16077(12) 0.68879(4) 0.0364(3) Uani 1 1 d . . . . .
C91 C 0.69638(6) 0.22750(11) 0.73428(4) 0.0305(3) Uani 1 1 d . . . . .
C121 C 0.65509(6) 0.20918(11) 0.77782(4) 0.0308(3) Uani 1 1 d . . . . .
H121 H 0.6378 0.1193 0.7777 0.037 Uiso 1 1 calc R . . . .
C112 C 0.59247(6) 0.30150(11) 0.77950(4) 0.0305(3) Uani 1 1 d . . . . .
H112 H 0.5606 0.2732 0.8043 0.037 Uiso 1 1 calc R . . . .
C102 C 0.55589(6) 0.30505(12) 0.73235(4) 0.0324(3) Uani 1 1 d . . . . .
H102 H 0.5610 0.2244 0.7140 0.039 Uiso 1 1 calc R . . . .
C92 C 0.58299(6) 0.42625(12) 0.70684(4) 0.0337(3) Uani 1 1 d . . . . .
H92 H 0.6151 0.4106 0.6808 0.040 Uiso 1 1 calc R . . . .
C132 C 0.50907(6) 0.46508(13) 0.69268(5) 0.0382(3) Uani 1 1 d . . . . .
H132 H 0.4980 0.5551 0.7018 0.046 Uiso 1 1 calc R . . . .
C142 C 0.49215(6) 0.43801(13) 0.64219(5) 0.0392(3) Uani 1 1 d . . . . .
C192 C 0.48056(8) 0.53917(15) 0.61110(5) 0.0509(4) Uani 1 1 d . . . . .
H192 H 0.4847 0.6250 0.6216 0.061 Uiso 1 1 calc R . . . .
C182 C 0.46301(10) 0.51563(19) 0.56497(6) 0.0642(5) Uani 1 1 d . . . . .
H182 H 0.4544 0.5853 0.5447 0.077 Uiso 1 1 calc R . . . .
C172 C 0.45809(9) 0.39086(19) 0.54868(6) 0.0610(4) Uani 1 1 d . . . . .
H172 H 0.4458 0.3751 0.5174 0.073 Uiso 1 1 calc R . . . .
C61 C 0.6725(5) 0.3326(15) 0.5698(5) 0.051(2) Uani 0.41(3) 1 d . . P A 1
H61 H 0.6326 0.3064 0.5852 0.061 Uiso 0.41(3) 1 calc R . P A 1
C11 C 0.7337(6) 0.2705(13) 0.5792(5) 0.0448(14) Uani 0.41(3) 1 d G U P A 1
C21 C 0.7928(5) 0.3092(15) 0.5564(5) 0.065(3) Uani 0.41(3) 1 d G . P A 1
H21 H 0.8342 0.2672 0.5628 0.078 Uiso 0.41(3) 1 calc R . P A 1
C31 C 0.7907(9) 0.4099(14) 0.5242(4) 0.065(3) Uani 0.41(3) 1 d G . P A 1
H31 H 0.8306 0.4361 0.5088 0.078 Uiso 0.41(3) 1 calc R . P A 1
C41 C 0.7295(12) 0.4719(10) 0.5148(3) 0.062(3) Uani 0.41(3) 1 d G . P A 1
H41 H 0.7280 0.5401 0.4930 0.074 Uiso 0.41(3) 1 calc R . P A 1
C51 C 0.6704(8) 0.4333(12) 0.5376(5) 0.060(3) Uani 0.41(3) 1 d G . P A 1
H51 H 0.6290 0.4752 0.5312 0.072 Uiso 0.41(3) 1 calc R . P A 1
C82 C 0.60883(6) 0.50922(12) 0.74646(5) 0.0354(3) Uani 1 1 d . . . . .
C122 C 0.48360(6) 0.36475(13) 0.72939(5) 0.0391(3) Uani 1 1 d . . . . .
H12A H 0.4683 0.4040 0.7588 0.047 Uiso 1 1 calc R . . . .
H12B H 0.4493 0.3050 0.7171 0.047 Uiso 1 1 calc R . . . .
C162 C 0.47125(8) 0.28944(17) 0.57837(5) 0.0541(4) Uani 1 1 d . . . . .
H162 H 0.4691 0.2040 0.5672 0.065 Uiso 1 1 calc R . . . .
C152 C 0.48776(8) 0.31331(14) 0.62476(5) 0.0472(3) Uani 1 1 d . . . . .
H152 H 0.4962 0.2431 0.6449 0.057 Uiso 1 1 calc R . . . .
C72 C 0.62561(7) 0.49806(13) 0.83164(5) 0.0398(3) Uani 1 1 d . . . . .
H72A H 0.6250 0.5923 0.8278 0.048 Uiso 1 1 calc R . . . .
H72B H 0.6717 0.4732 0.8412 0.048 Uiso 1 1 calc R . . . .
C12 C 0.57666(7) 0.46140(12) 0.87012(5) 0.0383(3) Uani 1 1 d . . . . .
C62 C 0.50675(7) 0.47052(13) 0.86402(5) 0.0421(3) Uani 1 1 d . . . . .
H62 H 0.4893 0.4972 0.8349 0.050 Uiso 1 1 calc R . . . .
C52 C 0.46243(8) 0.44097(16) 0.90012(6) 0.0535(4) Uani 1 1 d . . . . .
H52 H 0.4152 0.4477 0.8955 0.064 Uiso 1 1 calc R . . . .
C42 C 0.48748(10) 0.40172(18) 0.94294(6) 0.0614(4) Uani 1 1 d . . . . .
H42 H 0.4574 0.3817 0.9675 0.074 Uiso 1 1 calc R . . . .
C32 C 0.55666(10) 0.39194(17) 0.94963(6) 0.0617(4) Uani 1 1 d . . . . .
H32 H 0.5738 0.3653 0.9788 0.074 Uiso 1 1 calc R . . . .
C22 C 0.60101(8) 0.42134(14) 0.91337(5) 0.0495(4) Uani 1 1 d . . . . .
H22 H 0.6481 0.4140 0.9182 0.059 Uiso 1 1 calc R . . . .
C131 C 0.70158(6) 0.22378(11) 0.81996(4) 0.0325(3) Uani 1 1 d . . . . .
C161 C 0.68599(7) 0.15965(13) 0.86135(5) 0.0419(3) Uani 1 1 d . . . . .
H161 H 0.6470 0.1071 0.8627 0.050 Uiso 1 1 calc R . . . .
C171 C 0.72669(9) 0.17171(16) 0.90057(5) 0.0537(4) Uani 1 1 d . . . . .
H171 H 0.7153 0.1278 0.9283 0.064 Uiso 1 1 calc R . . . .
C181 C 0.78395(8) 0.24830(16) 0.89882(5) 0.0520(4) Uani 1 1 d . . . . .
H181 H 0.8116 0.2573 0.9255 0.062 Uiso 1 1 calc R . . . .
C191 C 0.80057(7) 0.31178(13) 0.85787(5) 0.0433(3) Uani 1 1 d . . . . .
H191 H 0.8399 0.3634 0.8569 0.052 Uiso 1 1 calc R . . . .
C141 C 0.76020(6) 0.30079(12) 0.81802(4) 0.0342(3) Uani 1 1 d . . . . .
C151 C 0.77980(6) 0.37062(12) 0.77346(4) 0.0361(3) Uani 1 1 d . . . . .
H15A H 0.7624 0.4595 0.7744 0.043 Uiso 1 1 calc R . . . .
H15B H 0.8295 0.3745 0.7709 0.043 Uiso 1 1 calc R . . . .
C101 C 0.75136(6) 0.30234(11) 0.73210(4) 0.0328(3) Uani 1 1 d . . . . .
C111 C 0.78164(7) 0.29656(13) 0.68412(5) 0.0415(3) Uani 1 1 d . . . . .
H11A H 0.7801 0.3812 0.6687 0.050 Uiso 1 1 calc R . . . .
H11B H 0.8288 0.2661 0.6851 0.050 Uiso 1 1 calc R . . . .
C51A C 0.6530(4) 0.4098(10) 0.5452(3) 0.0621(16) Uani 0.59(3) 1 d . . P A 2
H51A H 0.6075 0.4377 0.5436 0.075 Uiso 0.59(3) 1 calc R . P A 2
C61A C 0.6708(3) 0.3088(11) 0.5749(3) 0.0588(17) Uani 0.59(3) 1 d G . P A 2
H61A H 0.6375 0.2684 0.5934 0.071 Uiso 0.59(3) 1 calc R . P A 2
C11A C 0.7380(4) 0.2677(9) 0.5773(3) 0.0442(11) Uani 0.59(3) 1 d G U P A 2
C21A C 0.7874(3) 0.3274(9) 0.5500(3) 0.0431(13) Uani 0.59(3) 1 d G . P A 2
H21A H 0.8328 0.2996 0.5516 0.052 Uiso 0.59(3) 1 calc R . P A 2
C31A C 0.7695(5) 0.4284(8) 0.5203(2) 0.0522(17) Uani 0.59(3) 1 d G . P A 2
H31A H 0.8029 0.4688 0.5018 0.063 Uiso 0.59(3) 1 calc R . P A 2
C41A C 0.7023(6) 0.4696(7) 0.5179(2) 0.0576(18) Uani 0.59(3) 1 d G . P A 2
H41A H 0.6903 0.5379 0.4978 0.069 Uiso 0.59(3) 1 calc R . P A 2

loop_
_atom_site_aniso_label
_atom_site_aniso_U_11
_atom_site_aniso_U_22
_atom_site_aniso_U_33
_atom_site_aniso_U_23
_atom_site_aniso_U_13
_atom_site_aniso_U_12
O12 0.0596(6) 0.0321(5) 0.0656(7) 0.0055(5) -0.0025(5) -0.0122(5)
O11 0.0531(6) 0.0417(5) 0.0482(6) -0.0136(4) -0.0070(5) -0.0015(5)
N11 0.0581(7) 0.0461(7) 0.0322(6) -0.0040(5) 0.0039(5) -0.0001(6)
N12 0.0320(5) 0.0279(5) 0.0385(6) -0.0043(4) 0.0014(4) -0.0013(4)
C71 0.0755(11) 0.0531(9) 0.0355(7) -0.0059(7) 0.0087(7) 0.0096(8)
C81 0.0426(7) 0.0310(6) 0.0355(6) -0.0026(5) -0.0046(5) 0.0065(5)
C91 0.0318(6) 0.0276(6) 0.0322(6) -0.0006(5) -0.0032(5) 0.0047(5)
C121 0.0325(6) 0.0255(5) 0.0343(6) -0.0002(5) -0.0015(5) -0.0019(5)
C112 0.0289(6) 0.0279(6) 0.0348(6) -0.0008(5) 0.0009(5) -0.0030(5)
C102 0.0293(6) 0.0304(6) 0.0374(6) -0.0002(5) -0.0009(5) -0.0011(5)
C92 0.0294(6) 0.0329(6) 0.0388(7) 0.0022(5) 0.0016(5) 0.0014(5)
C132 0.0334(6) 0.0358(7) 0.0455(7) 0.0020(6) -0.0011(5) 0.0065(5)
C142 0.0292(6) 0.0434(7) 0.0451(7) 0.0048(6) -0.0007(5) 0.0064(5)
C192 0.0534(9) 0.0466(8) 0.0528(9) 0.0094(7) 0.0033(7) 0.0116(7)
C182 0.0760(12) 0.0685(11) 0.0482(9) 0.0189(8) -0.0002(8) 0.0176(9)
C172 0.0638(10) 0.0769(12) 0.0423(8) 0.0044(8) -0.0061(7) 0.0080(9)
C61 0.051(4) 0.060(4) 0.041(4) 0.000(3) -0.008(3) 0.000(3)
C11 0.056(3) 0.051(3) 0.028(2) -0.009(2) 0.006(2) -0.001(2)
C21 0.099(7) 0.063(5) 0.033(4) 0.007(3) -0.007(3) -0.006(4)
C31 0.082(6) 0.066(4) 0.048(3) 0.000(3) -0.013(4) -0.004(5)
C41 0.094(9) 0.057(4) 0.033(3) 0.000(2) -0.011(5) -0.004(5)
C51 0.074(5) 0.067(5) 0.040(5) 0.002(4) -0.014(4) 0.011(5)
C82 0.0286(6) 0.0313(6) 0.0463(7) 0.0020(5) 0.0035(5) -0.0008(5)
C122 0.0286(6) 0.0458(7) 0.0427(7) 0.0017(6) -0.0005(5) 0.0001(5)
C162 0.0552(9) 0.0578(9) 0.0492(9) -0.0025(7) -0.0064(7) -0.0007(7)
C152 0.0495(8) 0.0446(8) 0.0475(8) 0.0052(6) -0.0083(7) 0.0017(6)
C72 0.0371(7) 0.0369(7) 0.0455(7) -0.0109(6) 0.0000(6) -0.0010(5)
C12 0.0412(7) 0.0331(6) 0.0406(7) -0.0091(5) -0.0011(6) 0.0037(5)
C62 0.0425(7) 0.0431(7) 0.0406(7) -0.0029(6) -0.0002(6) 0.0042(6)
C52 0.0468(8) 0.0602(10) 0.0535(9) -0.0047(7) 0.0083(7) -0.0007(7)
C42 0.0701(11) 0.0685(11) 0.0455(9) -0.0006(8) 0.0130(8) -0.0049(9)
C32 0.0841(13) 0.0615(10) 0.0395(8) -0.0002(7) -0.0058(8) 0.0076(9)
C22 0.0522(9) 0.0503(8) 0.0461(8) -0.0091(7) -0.0100(7) 0.0091(7)
C131 0.0346(6) 0.0290(6) 0.0340(6) -0.0003(5) -0.0014(5) 0.0051(5)
C161 0.0450(7) 0.0412(7) 0.0397(7) 0.0062(6) 0.0016(6) 0.0037(6)
C171 0.0640(10) 0.0611(9) 0.0360(7) 0.0087(7) -0.0024(7) 0.0132(8)
C181 0.0564(9) 0.0609(9) 0.0387(8) -0.0064(7) -0.0154(7) 0.0142(8)
C191 0.0400(7) 0.0428(7) 0.0471(8) -0.0091(6) -0.0108(6) 0.0057(6)
C141 0.0337(6) 0.0314(6) 0.0374(6) -0.0040(5) -0.0041(5) 0.0052(5)
C151 0.0307(6) 0.0345(6) 0.0430(7) -0.0012(6) -0.0015(5) -0.0028(5)
C101 0.0332(6) 0.0299(6) 0.0354(6) 0.0026(5) -0.0005(5) 0.0044(5)
C111 0.0458(7) 0.0400(7) 0.0388(7) 0.0044(6) 0.0050(6) 0.0019(6)
C51A 0.065(3) 0.078(4) 0.044(3) 0.004(2) -0.005(2) 0.005(3)
C61A 0.063(3) 0.066(4) 0.047(3) 0.004(2) 0.003(2) 0.011(2)
C11A 0.0527(19) 0.0493(18) 0.0306(19) -0.0068(17) 0.0013(17) 0.0027(17)
C21A 0.045(2) 0.057(3) 0.028(2) 0.000(2) 0.0005(15) -0.0034(17)
C31A 0.063(4) 0.060(3) 0.034(2) 0.0050(17) -0.005(2) -0.009(3)
C41A 0.078(5) 0.061(3) 0.033(2) -0.0020(18) -0.010(3) 0.005(3)

loop_
_atom_type_symbol
_atom_type_description
_atom_type_scat_dispersion_real
_atom_type_scat_dispersion_imag
_atom_type_scat_source
C C 0.0181 0.0091 'International Tables Vol C Tables 4.2.6.8 and 6.1.1.4'
H H 0.0000 0.0000 'International Tables Vol C Tables 4.2.6.8 and 6.1.1.4'
N N 0.0311 0.0180 'International Tables Vol C Tables 4.2.6.8 and 6.1.1.4'
O O 0.0492 0.0322 'International Tables Vol C Tables 4.2.6.8 and 6.1.1.4'

loop_
_geom_angle_atom_site_label_1
_geom_angle_atom_site_label_2
_geom_angle_atom_site_label_3
_geom_angle
_geom_angle_site_symmetry_1
_geom_angle_site_symmetry_3
_geom_angle_publ_flag
C81 N11 C71 124.39(13) . . ?
C81 N11 C111 112.81(11) . . ?
C111 N11 C71 122.79(12) . . ?
C82 N12 C112 113.78(10) . . ?
C82 N12 C72 121.01(11) . . ?
C72 N12 C112 125.13(10) . . ?
N11 C71 H71A 109.6 . . ?
N11 C71 H71B 109.6 . . ?
N11 C71 H71C 108.9 . . ?
N11 C71 H71D 108.9 . . ?
N11 C71 C11 110.3(7) . . ?
N11 C71 C11A 113.3(5) . . ?
H71A C71 H71B 108.1 . . ?
H71C C71 H71D 107.7 . . ?
C11 C71 H71A 109.6 . . ?
C11 C71 H71B 109.6 . . ?
C11A C71 H71C 108.9 . . ?
C11A C71 H71D 108.9 . . ?
O11 C81 N11 126.14(12) . . ?
O11 C81 C91 128.24(12) . . ?
N11 C81 C91 105.61(11) . . ?
C81 C91 C121 126.95(11) . . ?
C101 C91 C81 109.33(11) . . ?
C101 C91 C121 123.58(11) . . ?
C91 C121 H121 107.6 . . ?
C91 C121 C112 112.13(10) . . ?
C91 C121 C131 108.57(10) . . ?
C112 C121 H121 107.6 . . ?
C131 C121 H121 107.6 . . ?
C131 C121 C112 112.98(10) . . ?
N12 C112 C121 113.70(9) . . ?
N12 C112 H112 109.9 . . ?
N12 C112 C102 102.06(9) . . ?
C121 C112 H112 109.9 . . ?
C102 C112 C121 111.09(10) . . ?
C102 C112 H112 109.9 . . ?
C112 C102 H102 113.5 . . ?
C112 C102 C92 105.82(10) . . ?
C112 C102 C122 119.28(10) . . ?
C92 C102 H102 113.5 . . ?
C92 C102 C122 88.16(9) . . ?
C122 C102 H102 113.5 . . ?
C102 C92 H92 116.2 . . ?
C102 C92 C132 90.53(9) . . ?
C132 C92 H92 116.2 . . ?
C82 C92 C102 102.95(10) . . ?
C82 C92 H92 116.2 . . ?
C82 C92 C132 111.20(10) . . ?
C92 C132 H132 112.2 . . ?
C142 C132 C92 113.95(11) . . ?
C142 C132 H132 112.2 . . ?
C142 C132 C122 116.70(11) . . ?
C122 C132 C92 87.37(9) . . ?
C122 C132 H132 112.2 . . ?
C192 C142 C132 120.49(13) . . ?
C152 C142 C132 122.07(12) . . ?
C152 C142 C192 117.44(13) . . ?
C142 C192 H192 119.5 . . ?
C182 C192 C142 121.08(15) . . ?
C182 C192 H192 119.5 . . ?
C192 C182 H182 119.8 . . ?
C172 C182 C192 120.33(15) . . ?
C172 C182 H182 119.8 . . ?
C182 C172 H172 120.2 . . ?
C162 C172 C182 119.64(15) . . ?
C162 C172 H172 120.2 . . ?
C11 C61 H61 120.0 . . ?
C11 C61 C51 120.0 . . ?
C51 C61 H61 120.0 . . ?
C61 C11 C71 129.7(8) . . ?
C61 C11 C21 120.0 . . ?
C21 C11 C71 110.3(8) . . ?
C11 C21 H21 120.0 . . ?
C31 C21 C11 120.0 . . ?
C31 C21 H21 120.0 . . ?
C21 C31 H31 120.0 . . ?
C21 C31 C41 120.0 . . ?
C41 C31 H31 120.0 . . ?
C31 C41 H41 120.0 . . ?
C51 C41 C31 120.0 . . ?
C51 C41 H41 120.0 . . ?
C61 C51 H51 120.0 . . ?
C41 C51 C61 120.0 . . ?
C41 C51 H51 120.0 . . ?
O12 C82 N12 124.59(13) . . ?
O12 C82 C92 126.14(12) . . ?
N12 C82 C92 109.22(10) . . ?
C102 C122 C132 90.38(9) . . ?
C102 C122 H12A 113.6 . . ?
C102 C122 H12B 113.6 . . ?
C132 C122 H12A 113.6 . . ?
C132 C122 H12B 113.6 . . ?
H12A C122 H12B 110.8 . . ?
C172 C162 H162 120.1 . . ?
C172 C162 C152 119.88(16) . . ?
C152 C162 H162 120.1 . . ?
C142 C152 C162 121.59(14) . . ?
C142 C152 H152 119.2 . . ?
C162 C152 H152 119.2 . . ?
N12 C72 H72A 108.8 . . ?
N12 C72 H72B 108.8 . . ?
N12 C72 C12 113.95(11) . . ?
H72A C72 H72B 107.7 . . ?
C12 C72 H72A 108.8 . . ?
C12 C72 H72B 108.8 . . ?
C62 C12 C72 121.54(12) . . ?
C22 C12 C72 120.17(13) . . ?
C22 C12 C62 118.26(13) . . ?
C12 C62 H62 119.5 . . ?
C52 C62 C12 121.00(14) . . ?
C52 C62 H62 119.5 . . ?
C62 C52 H52 120.0 . . ?
C42 C52 C62 120.00(15) . . ?
C42 C52 H52 120.0 . . ?
C52 C42 H42 120.1 . . ?
C32 C42 C52 119.83(15) . . ?
C32 C42 H42 120.1 . . ?
C42 C32 H32 120.0 . . ?
C42 C32 C22 120.08(15) . . ?
C22 C32 H32 120.0 . . ?
C12 C22 H22 119.6 . . ?
C32 C22 C12 120.82(15) . . ?
C32 C22 H22 119.6 . . ?
C161 C131 C121 119.57(11) . . ?
C161 C131 C141 119.08(12) . . ?
C141 C131 C121 121.35(11) . . ?
C131 C161 H161 119.4 . . ?
C171 C161 C131 121.22(14) . . ?
C171 C161 H161 119.4 . . ?
C161 C171 H171 120.1 . . ?
C181 C171 C161 119.73(14) . . ?
C181 C171 H171 120.1 . . ?
C171 C181 H181 120.1 . . ?
C171 C181 C191 119.84(13) . . ?
C191 C181 H181 120.1 . . ?
C181 C191 H191 119.4 . . ?
C181 C191 C141 121.23(14) . . ?
C141 C191 H191 119.4 . . ?
C131 C141 C151 120.92(11) . . ?
C191 C141 C131 118.88(12) . . ?
C191 C141 C151 120.19(12) . . ?
C141 C151 H15A 109.6 . . ?
C141 C151 H15B 109.6 . . ?
H15A C151 H15B 108.1 . . ?
C101 C151 C141 110.22(10) . . ?
C101 C151 H15A 109.6 . . ?
C101 C151 H15B 109.6 . . ?
C91 C101 C151 123.04(11) . . ?
C91 C101 C111 110.07(11) . . ?
C151 C101 C111 126.69(11) . . ?
N11 C111 C101 102.12(11) . . ?
N11 C111 H11A 111.3 . . ?
N11 C111 H11B 111.3 . . ?
C101 C111 H11A 111.3 . . ?
C101 C111 H11B 111.3 . . ?
H11A C111 H11B 109.2 . . ?
C61A C51A H51A 120.0 . . ?
C61A C51A C41A 120.0 . . ?
C41A C51A H51A 120.0 . . ?
C51A C61A H61A 120.0 . . ?
C11A C61A C51A 120.0 . . ?
C11A C61A H61A 120.0 . . ?
C61A C11A C71 113.0(6) . . ?
C21A C11A C71 126.9(6) . . ?
C21A C11A C61A 120.0 . . ?
C11A C21A H21A 120.0 . . ?
C11A C21A C31A 120.0 . . ?
C31A C21A H21A 120.0 . . ?
C21A C31A H31A 120.0 . . ?
C21A C31A C41A 120.0 . . ?
C41A C31A H31A 120.0 . . ?
C51A C41A H41A 120.0 . . ?
C31A C41A C51A 120.0 . . ?
C31A C41A H41A 120.0 . . ?

loop_
_geom_bond_atom_site_label_1
_geom_bond_atom_site_label_2
_geom_bond_distance
_geom_bond_site_symmetry_2
_geom_bond_publ_flag
O12 C82 1.2235(15) . ?
O11 C81 1.2309(16) . ?
N11 C71 1.4516(17) . ?
N11 C81 1.3560(18) . ?
N11 C111 1.4465(18) . ?
N12 C112 1.4675(15) . ?
N12 C82 1.3576(17) . ?
N12 C72 1.4637(16) . ?
C71 H71A 0.9800 . ?
C71 H71B 0.9800 . ?
C71 H71C 0.9800 . ?
C71 H71D 0.9800 . ?
C71 C11 1.509(9) . ?
C71 C11A 1.510(6) . ?
C81 C91 1.4817(17) . ?
C91 C121 1.4968(17) . ?
C91 C101 1.3308(17) . ?
C121 H121 0.9900 . ?
C121 C112 1.5586(16) . ?
C121 C131 1.5183(17) . ?
C112 H112 0.9900 . ?
C112 C102 1.5264(17) . ?
C102 H102 0.9900 . ?
C102 C92 1.5440(17) . ?
C102 C122 1.5522(17) . ?
C92 H92 0.9900 . ?
C92 C132 1.5613(17) . ?
C92 C82 1.5075(18) . ?
C132 H132 0.9900 . ?
C132 C142 1.5052(19) . ?
C132 C122 1.5571(18) . ?
C142 C192 1.3902(19) . ?
C142 C152 1.384(2) . ?
C192 H192 0.9400 . ?
C192 C182 1.383(2) . ?
C182 H182 0.9400 . ?
C182 C172 1.374(3) . ?
C172 H172 0.9400 . ?
C172 C162 1.373(2) . ?
C61 H61 0.9400 . ?
C61 C11 1.3900 . ?
C61 C51 1.3900 . ?
C11 C21 1.3900 . ?
C21 H21 0.9400 . ?
C21 C31 1.3900 . ?
C31 H31 0.9400 . ?
C31 C41 1.3900 . ?
C41 H41 0.9400 . ?
C41 C51 1.3900 . ?
C51 H51 0.9400 . ?
C122 H12A 0.9800 . ?
C122 H12B 0.9800 . ?
C162 H162 0.9400 . ?
C162 C152 1.386(2) . ?
C152 H152 0.9400 . ?
C72 H72A 0.9800 . ?
C72 H72B 0.9800 . ?
C72 C12 1.5088(19) . ?
C12 C62 1.3889(19) . ?
C12 C22 1.387(2) . ?
C62 H62 0.9400 . ?
C62 C52 1.384(2) . ?
C52 H52 0.9400 . ?
C52 C42 1.379(2) . ?
C42 H42 0.9400 . ?
C42 C32 1.377(3) . ?
C32 H32 0.9400 . ?
C32 C22 1.387(2) . ?
C22 H22 0.9400 . ?
C131 C161 1.3888(18) . ?
C131 C141 1.4020(18) . ?
C161 H161 0.9400 . ?
C161 C171 1.382(2) . ?
C171 H171 0.9400 . ?
C171 C181 1.377(2) . ?
C181 H181 0.9400 . ?
C181 C191 1.380(2) . ?
C191 H191 0.9400 . ?
C191 C141 1.3919(18) . ?
C141 C151 1.5122(18) . ?
C151 H15A 0.9800 . ?
C151 H15B 0.9800 . ?
C151 C101 1.4849(17) . ?
C101 C111 1.4946(18) . ?
C111 H11A 0.9800 . ?
C111 H11B 0.9800 . ?
C51A H51A 0.9400 . ?
C51A C61A 1.3900 . ?
C51A C41A 1.3900 . ?
C61A H61A 0.9400 . ?
C61A C11A 1.3900 . ?
C11A C21A 1.3900 . ?
C21A H21A 0.9400 . ?
C21A C31A 1.3900 . ?
C31A H31A 0.9400 . ?
C31A C41A 1.3900 . ?
C41A H41A 0.9400 . ?

loop_
_geom_torsion_atom_site_label_1
_geom_torsion_atom_site_label_2
_geom_torsion_atom_site_label_3
_geom_torsion_atom_site_label_4
_geom_torsion
_geom_torsion_site_symmetry_1
_geom_torsion_site_symmetry_2
_geom_torsion_site_symmetry_3
_geom_torsion_site_symmetry_4
_geom_torsion_publ_flag
O11 C81 C91 C121 1.3(2) . . . . ?
O11 C81 C91 C101 176.97(13) . . . . ?
N11 C71 C11 C61 -64.7(11) . . . . ?
N11 C71 C11 C21 114.1(6) . . . . ?
N11 C71 C11A C61A -66.0(5) . . . . ?
N11 C71 C11A C21A 110.9(6) . . . . ?
N11 C81 C91 C121 -177.32(11) . . . . ?
N11 C81 C91 C101 -1.62(14) . . . . ?
N12 C112 C102 C92 24.39(12) . . . . ?
N12 C112 C102 C122 -72.54(13) . . . . ?
N12 C72 C12 C62 -50.50(17) . . . . ?
N12 C72 C12 C22 131.59(13) . . . . ?
C71 N11 C81 O11 0.1(2) . . . . ?
C71 N11 C81 C91 178.73(12) . . . . ?
C71 N11 C111 C101 -177.34(12) . . . . ?
C71 C11 C21 C31 -179.0(12) . . . . ?
C71 C11A C21A C31A -176.7(9) . . . . ?
C81 N11 C71 C11 111.2(5) . . . . ?
C81 N11 C71 C11A 114.0(4) . . . . ?
C81 N11 C111 C101 1.44(15) . . . . ?
C81 C91 C121 C112 -89.01(14) . . . . ?
C81 C91 C121 C131 145.45(11) . . . . ?
C81 C91 C101 C151 -172.58(11) . . . . ?
C81 C91 C101 C111 2.58(14) . . . . ?
C91 C121 C112 N12 -69.82(13) . . . . ?
C91 C121 C112 C102 44.63(13) . . . . ?
C91 C121 C131 C161 -152.20(11) . . . . ?
C91 C121 C131 C141 27.73(15) . . . . ?
C91 C101 C111 N11 -2.47(14) . . . . ?
C121 C91 C101 C151 3.29(18) . . . . ?
C121 C91 C101 C111 178.45(11) . . . . ?
C121 C112 C102 C92 -97.14(11) . . . . ?
C121 C112 C102 C122 165.93(10) . . . . ?
C121 C131 C161 C171 -179.30(12) . . . . ?
C121 C131 C141 C191 179.31(11) . . . . ?
C121 C131 C141 C151 -0.94(17) . . . . ?
C112 N12 C82 O12 -177.97(12) . . . . ?
C112 N12 C82 C92 4.47(14) . . . . ?
C112 N12 C72 C12 -44.69(16) . . . . ?
C112 C121 C131 C161 82.76(14) . . . . ?
C112 C121 C131 C141 -97.31(13) . . . . ?
C112 C102 C92 C132 -134.19(10) . . . . ?
C112 C102 C92 C82 -22.28(12) . . . . ?
C112 C102 C122 C132 121.41(11) . . . . ?
C102 C92 C132 C142 -103.96(12) . . . . ?
C102 C92 C132 C122 14.18(10) . . . . ?
C102 C92 C82 O12 -166.03(12) . . . . ?
C102 C92 C82 N12 11.48(13) . . . . ?
C92 C102 C122 C132 14.26(10) . . . . ?
C92 C132 C142 C192 -112.80(14) . . . . ?
C92 C132 C142 C152 66.90(17) . . . . ?
C92 C132 C122 C102 -14.11(10) . . . . ?
C132 C92 C82 O12 -70.32(16) . . . . ?
C132 C92 C82 N12 107.19(11) . . . . ?
C132 C142 C192 C182 -178.07(14) . . . . ?
C132 C142 C152 C162 179.13(13) . . . . ?
C142 C132 C122 C102 101.47(12) . . . . ?
C142 C192 C182 C172 -1.4(3) . . . . ?
C192 C142 C152 C162 -1.2(2) . . . . ?
C192 C182 C172 C162 -0.5(3) . . . . ?
C182 C172 C162 C152 1.6(3) . . . . ?
C172 C162 C152 C142 -0.7(2) . . . . ?
C61 C11 C21 C31 0.0 . . . . ?
C11 C61 C51 C41 0.0 . . . . ?
C11 C21 C31 C41 0.0 . . . . ?
C21 C31 C41 C51 0.0 . . . . ?
C31 C41 C51 C61 0.0 . . . . ?
C51 C61 C11 C71 178.7(14) . . . . ?
C51 C61 C11 C21 0.0 . . . . ?
C82 N12 C112 C121 101.24(12) . . . . ?
C82 N12 C112 C102 -18.47(13) . . . . ?
C82 N12 C72 C12 131.89(12) . . . . ?
C82 C92 C132 C142 151.91(11) . . . . ?
C82 C92 C132 C122 -89.94(11) . . . . ?
C122 C102 C92 C132 -14.22(10) . . . . ?
C122 C102 C92 C82 97.70(10) . . . . ?
C122 C132 C142 C192 147.57(13) . . . . ?
C122 C132 C142 C152 -32.72(18) . . . . ?
C152 C142 C192 C182 2.2(2) . . . . ?
C72 N12 C112 C121 -81.96(14) . . . . ?
C72 N12 C112 C102 158.33(11) . . . . ?
C72 N12 C82 O12 5.08(19) . . . . ?
C72 N12 C82 C92 -172.47(10) . . . . ?
C72 C12 C62 C52 -177.69(13) . . . . ?
C72 C12 C22 C32 177.59(14) . . . . ?
C12 C62 C52 C42 0.0(2) . . . . ?
C62 C12 C22 C32 -0.4(2) . . . . ?
C62 C52 C42 C32 -0.1(3) . . . . ?
C52 C42 C32 C22 -0.1(3) . . . . ?
C42 C32 C22 C12 0.3(3) . . . . ?
C22 C12 C62 C52 0.3(2) . . . . ?
C131 C121 C112 N12 53.27(13) . . . . ?
C131 C121 C112 C102 167.72(10) . . . . ?
C131 C161 C171 C181 -0.2(2) . . . . ?
C131 C141 C151 C101 -25.62(16) . . . . ?
C161 C131 C141 C191 -0.76(18) . . . . ?
C161 C131 C141 C151 178.98(11) . . . . ?
C161 C171 C181 C191 -0.4(2) . . . . ?
C171 C181 C191 C141 0.4(2) . . . . ?
C181 C191 C141 C131 0.17(19) . . . . ?
C181 C191 C141 C151 -179.57(12) . . . . ?
C191 C141 C151 C101 154.11(11) . . . . ?
C141 C131 C161 C171 0.8(2) . . . . ?
C141 C151 C101 C91 25.10(16) . . . . ?
C141 C151 C101 C111 -149.23(12) . . . . ?
C151 C101 C111 N11 172.48(12) . . . . ?
C101 C91 C121 C112 95.87(13) . . . . ?
C101 C91 C121 C131 -29.68(15) . . . . ?
C111 N11 C71 C11 -70.2(5) . . . . ?
C111 N11 C71 C11A -67.4(4) . . . . ?
C111 N11 C81 O11 -178.66(12) . . . . ?
C111 N11 C81 C91 -0.03(15) . . . . ?
C51A C61A C11A C71 177.1(8) . . . . ?
C51A C61A C11A C21A 0.0 . . . . ?
C61A C51A C41A C31A 0.0 . . . . ?
C61A C11A C21A C31A 0.0 . . . . ?
C11A C21A C31A C41A 0.0 . . . . ?
C21A C31A C41A C51A 0.0 . . . . ?
C41A C51A C61A C11A 0.0 . . . . ?
